data_1517169
loop_
_publ_author_name
'Braunschweig, Holger'
'Dewhurst, Rian D.'
'Hupp, Florian'
'Kaufmann, Christina'
'Phukan, Ashwini K.'
'Schneider, Christoph'
'Ye, Qing'

_publ_section_title
;
 Gauging metal Lewis basicity of zerovalent iron complexes via metal-only
 Lewis pairs
;
_journal_issue 10
_journal_name_full 'Chemical Science'
_journal_page_first 4099
_journal_paper_doi 10.1039/C4SC01539H
_journal_volume 5
_journal_year 2014
_chemical_formula_moiety 'C7 H9 Cl3 Fe Ga O4 P'
_chemical_formula_sum 'C7 H9 Cl3 Fe Ga O4 P'
_chemical_formula_weight 420.03
_chemical_name_common
;
?
;
_chemical_name_systematic
;
?
;
_space_group_IT_number 33
_symmetry_cell_setting orthorhombic
_symmetry_space_group_name_Hall 'P 2c -2n'
_symmetry_space_group_name_H-M 'P n a 21'
_atom_sites_solution_hydrogens geom
_atom_sites_solution_primary direct
_atom_sites_solution_secondary difmap
_audit_creation_method SHELXL-97
_cell_angle_alpha 90.00
_cell_angle_beta 90.00
_cell_angle_gamma 90.00
_cell_formula_units_Z 4
_cell_length_a 12.3102(5)
_cell_length_b 8.7578(4)
_cell_length_c 13.2384(5)
_cell_measurement_reflns_used 9903
_cell_measurement_temperature 100(2)
_cell_measurement_theta_max 26.75
_cell_measurement_theta_min 2.79
_cell_volume 1427.24(10)
_computing_cell_refinement 'Saint+ ver. 7.68A (Bruker AXS)'
_computing_data_collection 'APEX2 ver. 2010.3 (Bruker AXS)'
_computing_data_reduction 'Saint+ ver. 7.68A (Bruker AXS)'
_computing_molecular_graphics 'XP ver. 5.1 (Bruker AXS, 1998)'
_computing_publication_material 'SHELXL-97 (Sheldrick, 2008)'
_computing_structure_refinement 'SHELXL-97 (Sheldrick, 1997)'
_computing_structure_solution 'SHELXS-97 (Sheldrick, 1990)'
_diffrn_ambient_temperature 100(2)
_diffrn_detector_area_resol_mean 8.333
_diffrn_measured_fraction_theta_full 1.000
_diffrn_measured_fraction_theta_max 1.000
_diffrn_measurement_device_type 'Bruker X8-APEX II'
_diffrn_measurement_method '\f and \w scans'
_diffrn_radiation_monochromator 'multi-layer mirror'
_diffrn_radiation_source 'rotating anode'
_diffrn_radiation_type MoK\a
_diffrn_radiation_wavelength 0.71073
_diffrn_reflns_av_R_equivalents 0.0251
_diffrn_reflns_av_sigmaI/netI 0.0210
_diffrn_reflns_limit_h_max 15
_diffrn_reflns_limit_h_min -15
_diffrn_reflns_limit_k_max 10
_diffrn_reflns_limit_k_min -10
_diffrn_reflns_limit_l_max 16
_diffrn_reflns_limit_l_min -16
_diffrn_reflns_number 20310
_diffrn_reflns_theta_full 26.00
_diffrn_reflns_theta_max 26.37
_diffrn_reflns_theta_min 2.79
_exptl_absorpt_coefficient_mu 3.573
_exptl_absorpt_correction_T_max 0.7454
_exptl_absorpt_correction_T_min 0.5664
_exptl_absorpt_correction_type multi-scan
_exptl_absorpt_process_details 'Sadabs 2008/1 (Bruker 2008)'
_exptl_crystal_colour colourless
_exptl_crystal_density_diffrn 1.955
_exptl_crystal_density_method 'not measured'
_exptl_crystal_description block
_exptl_crystal_F_000 824
_exptl_crystal_size_max 0.15
_exptl_crystal_size_mid 0.10
_exptl_crystal_size_min 0.08
_refine_diff_density_max 0.274
_refine_diff_density_min -0.146
_refine_diff_density_rms 0.045
_refine_ls_abs_structure_details 'Flack H D (1983), Acta Cryst. A39, 876-881'
_refine_ls_abs_structure_Flack 0.023(6)
_refine_ls_extinction_method none
_refine_ls_goodness_of_fit_ref 0.991
_refine_ls_hydrogen_treatment constr
_refine_ls_matrix_type full
_refine_ls_number_parameters 157
_refine_ls_number_reflns 2907
_refine_ls_number_restraints 1
_refine_ls_restrained_S_all 0.991
_refine_ls_R_factor_all 0.0137
_refine_ls_R_factor_gt 0.0130
_refine_ls_shift/su_max 0.001
_refine_ls_shift/su_mean 0.000
_refine_ls_structure_factor_coef Fsqd
_refine_ls_weighting_details 'calc w=1/[\s^2^(Fo^2^)+(0.0156P)^2^+0.0000P] where P=(Fo^2^+2Fc^2^)/3'
_refine_ls_weighting_scheme calc
_refine_ls_wR_factor_gt 0.0305
_refine_ls_wR_factor_ref 0.0308
_reflns_number_gt 2834
_reflns_number_total 2907
_reflns_threshold_expression >2sigma(I)
_cod_data_source_file c4sc01539h2.cif
_cod_data_source_block 2b
_cod_depositor_comments
;
The following automatic conversions were performed:

'_symmetry_cell_setting' value 'Orthorhombic' changed to
'orthorhombic' according to
/usr/data/users/saulius/crontab/automatic-downloads/rss-feeds/RSC/lib/dictionaries/cif_core.dic
dictionary named 'cif_core.dic' version 2.4.2 from 2011-04-26.

Automatic conversion script
Id: cif_fix_values 2281 2013-09-26 08:29:07Z andrius 

 Adding full bibliography for 1517166--1517175.cif.
;
_cod_original_sg_symbol_H-M Pna2(1)
_cod_database_code 1517169

loop_
_symmetry_equiv_pos_as_xyz
'x, y, z'
'-x, -y, z+1/2'
'x+1/2, -y+1/2, z'
'-x+1/2, y+1/2, z+1/2'

loop_
_atom_site_label
_atom_site_type_symbol
_atom_site_fract_x
_atom_site_fract_y
_atom_site_fract_z
_atom_site_U_iso_or_equiv
_atom_site_adp_type
_atom_site_occupancy
_atom_site_symmetry_multiplicity
_atom_site_calc_flag
_atom_site_refinement_flags
Ga1 Ga 0.134887(14) 0.461535(19) 0.998190(18) 0.01322(5) Uani 1 1 d .
Cl1 Cl 0.16461(4) 0.49654(6) 0.83491(4) 0.02516(11) Uani 1 1 d .
Fe1 Fe 0.297615(19) 0.50609(3) 1.105208(18) 0.01123(6) Uani 1 1 d .
P1 P 0.20162(4) 0.47514(5) 1.25282(4) 0.01427(10) Uani 1 1 d .
O1 O 0.50424(12) 0.55393(16) 1.21507(11) 0.0281(3) Uani 1 1 d .
C1 C 0.42421(16) 0.53739(19) 1.17555(15) 0.0180(4) Uani 1 1 d .
O2 O 0.21961(10) 0.82412(13) 1.10240(10) 0.0203(3) Uani 1 1 d .
Cl2 Cl 0.06789(3) 0.22744(4) 1.00105(4) 0.02226(9) Uani 1 1 d .
C2 C 0.24880(13) 0.70232(19) 1.10255(14) 0.0148(3) Uani 1 1 d .
O3 O 0.41654(11) 0.54786(14) 0.91384(10) 0.0222(3) Uani 1 1 d .
Cl3 Cl -0.00445(3) 0.61112(5) 1.03662(4) 0.02112(10) Uani 1 1 d .
C3 C 0.36949(13) 0.52997(18) 0.98583(17) 0.0152(4) Uani 1 1 d .
O4 O 0.31147(9) 0.17062(13) 1.10020(11) 0.0224(3) Uani 1 1 d .
C4 C 0.30569(13) 0.29833(19) 1.10047(14) 0.0147(3) Uani 1 1 d .
C5 C 0.28824(17) 0.4171(2) 1.35603(15) 0.0295(5) Uani 1 1 d .
H5A H 0.3442 0.4950 1.3672 0.044 Uiso 1 1 calc R
H5B H 0.3230 0.3196 1.3394 0.044 Uiso 1 1 calc R
H5C H 0.2446 0.4053 1.4174 0.044 Uiso 1 1 calc R
C6 C 0.13569(16) 0.6445(2) 1.30008(15) 0.0257(5) Uani 1 1 d .
H6A H 0.0790 0.6766 1.2526 0.039 Uiso 1 1 calc R
H6B H 0.1893 0.7265 1.3074 0.039 Uiso 1 1 calc R
H6C H 0.1029 0.6226 1.3660 0.039 Uiso 1 1 calc R
C7 C 0.09533(15) 0.3333(2) 1.25224(16) 0.0229(4) Uani 1 1 d .
H7A H 0.0633 0.3259 1.3198 0.034 Uiso 1 1 calc R
H7B H 0.1259 0.2341 1.2330 0.034 Uiso 1 1 calc R
H7C H 0.0391 0.3628 1.2036 0.034 Uiso 1 1 calc R

loop_
_atom_site_aniso_label
_atom_site_aniso_U_11
_atom_site_aniso_U_22
_atom_site_aniso_U_33
_atom_site_aniso_U_23
_atom_site_aniso_U_13
_atom_site_aniso_U_12
Ga1 0.01245(9) 0.01427(8) 0.01294(9) -0.00025(9) -0.00157(9) 0.00050(7)
Cl1 0.0260(3) 0.0369(3) 0.0126(2) 0.0015(2) -0.0016(2) 0.0024(2)
Fe1 0.01174(12) 0.01142(11) 0.01051(12) 0.00143(10) 0.00037(11) -0.00038(9)
P1 0.0188(2) 0.0130(2) 0.0110(2) 0.00099(19) 0.00208(19) -0.00083(17)
O1 0.0225(8) 0.0307(8) 0.0311(9) 0.0059(7) -0.0121(6) -0.0065(6)
C1 0.0210(11) 0.0152(9) 0.0177(10) 0.0030(8) -0.0003(8) -0.0024(7)
O2 0.0264(7) 0.0137(6) 0.0208(7) 0.0025(6) 0.0031(6) 0.0015(5)
Cl2 0.0206(2) 0.01678(19) 0.0294(2) -0.0030(2) -0.0035(2) -0.00378(15)
C2 0.0148(8) 0.0185(9) 0.0113(8) 0.0014(8) 0.0020(8) -0.0037(7)
O3 0.0242(8) 0.0232(7) 0.0193(7) 0.0044(6) 0.0078(6) 0.0030(6)
Cl3 0.0164(2) 0.0224(2) 0.0246(2) -0.00322(19) -0.00244(18) 0.00616(17)
C3 0.0141(8) 0.0122(7) 0.0193(11) 0.0002(8) -0.0016(9) 0.0018(6)
O4 0.0227(7) 0.0151(6) 0.0294(7) 0.0018(6) 0.0020(6) 0.0021(5)
C4 0.0112(8) 0.0190(9) 0.0138(8) 0.0014(8) 0.0017(7) 0.0009(6)
C5 0.0347(12) 0.0365(12) 0.0174(10) 0.0066(9) -0.0032(9) 0.0013(10)
C6 0.0367(12) 0.0177(10) 0.0227(11) -0.0022(8) 0.0150(9) 0.0016(8)
C7 0.0273(10) 0.0218(9) 0.0194(10) 0.0007(8) 0.0085(9) -0.0084(8)

loop_
_atom_type_symbol
_atom_type_description
_atom_type_scat_dispersion_real
_atom_type_scat_dispersion_imag
_atom_type_scat_source
C C 0.0033 0.0016 'International Tables Vol C Tables 4.2.6.8 and 6.1.1.4'
H H 0.0000 0.0000 'International Tables Vol C Tables 4.2.6.8 and 6.1.1.4'
O O 0.0106 0.0060 'International Tables Vol C Tables 4.2.6.8 and 6.1.1.4'
P P 0.1023 0.0942 'International Tables Vol C Tables 4.2.6.8 and 6.1.1.4'
Cl Cl 0.1484 0.1585 'International Tables Vol C Tables 4.2.6.8 and 6.1.1.4'
Fe Fe 0.3463 0.8444 'International Tables Vol C Tables 4.2.6.8 and 6.1.1.4'
Ga Ga 0.2307 1.6083 'International Tables Vol C Tables 4.2.6.8 and 6.1.1.4'

loop_
_geom_angle_atom_site_label_1
_geom_angle_atom_site_label_2
_geom_angle_atom_site_label_3
_geom_angle
Cl2 Ga1 Cl1 101.94(2)
Cl2 Ga1 Cl3 104.799(18)
Cl1 Ga1 Cl3 105.67(2)
Cl2 Ga1 Fe1 115.899(16)
Cl1 Ga1 Fe1 113.693(17)
Cl3 Ga1 Fe1 113.585(16)
C2 Fe1 C3 92.01(7)
C2 Fe1 C4 163.57(7)
C3 Fe1 C4 93.34(7)
C2 Fe1 C1 98.57(7)
C3 Fe1 C1 90.61(8)
C4 Fe1 C1 96.90(7)
C2 Fe1 P1 87.60(6)
C3 Fe1 P1 178.09(6)
C4 Fe1 P1 86.54(6)
C1 Fe1 P1 91.31(6)
C2 Fe1 Ga1 82.60(5)
C3 Fe1 Ga1 85.13(6)
C4 Fe1 Ga1 82.39(5)
C1 Fe1 Ga1 175.62(6)
P1 Fe1 Ga1 92.964(15)
C6 P1 C7 103.98(9)
C6 P1 C5 103.57(10)
C7 P1 C5 103.75(10)
C6 P1 Fe1 115.42(6)
C7 P1 Fe1 116.75(7)
C5 P1 Fe1 111.88(7)
O1 C1 Fe1 176.90(18)
O2 C2 Fe1 178.80(17)
O3 C3 Fe1 177.53(16)
O4 C4 Fe1 178.13(18)
P1 C5 H5A 109.5
P1 C5 H5B 109.5
H5A C5 H5B 109.5
P1 C5 H5C 109.5
H5A C5 H5C 109.5
H5B C5 H5C 109.5
P1 C6 H6A 109.5
P1 C6 H6B 109.5
H6A C6 H6B 109.5
P1 C6 H6C 109.5
H6A C6 H6C 109.5
H6B C6 H6C 109.5
P1 C7 H7A 109.5
P1 C7 H7B 109.5
H7A C7 H7B 109.5
P1 C7 H7C 109.5
H7A C7 H7C 109.5
H7B C7 H7C 109.5

loop_
_geom_bond_atom_site_label_1
_geom_bond_atom_site_label_2
_geom_bond_distance
Ga1 Cl2 2.2102(4)
Ga1 Cl1 2.2137(6)
Ga1 Cl3 2.2175(5)
Ga1 Fe1 2.4844(3)
Fe1 C2 1.8209(17)
Fe1 C3 1.823(2)
Fe1 C4 1.8233(17)
Fe1 C1 1.836(2)
Fe1 P1 2.2997(5)
P1 C6 1.8030(18)
P1 C7 1.8043(17)
P1 C5 1.806(2)
O1 C1 1.125(2)
O2 C2 1.126(2)
O3 C3 1.126(2)
O4 C4 1.121(2)
C5 H5A 0.9800
C5 H5B 0.9800
C5 H5C 0.9800
C6 H6A 0.9800
C6 H6B 0.9800
C6 H6C 0.9800
C7 H7A 0.9800
C7 H7B 0.9800
C7 H7C 0.9800

loop_
_geom_torsion_atom_site_label_1
_geom_torsion_atom_site_label_2
_geom_torsion_atom_site_label_3
_geom_torsion_atom_site_label_4
_geom_torsion
Cl2 Ga1 Fe1 C2 -155.07(6)
Cl1 Ga1 Fe1 C2 87.27(6)
Cl3 Ga1 Fe1 C2 -33.62(6)
Cl2 Ga1 Fe1 C3 112.26(5)
Cl1 Ga1 Fe1 C3 -5.40(5)
Cl3 Ga1 Fe1 C3 -126.29(5)
Cl2 Ga1 Fe1 C4 18.23(6)
Cl1 Ga1 Fe1 C4 -99.43(6)
Cl3 Ga1 Fe1 C4 139.68(6)
Cl2 Ga1 Fe1 P1 -67.88(2)
Cl1 Ga1 Fe1 P1 174.458(19)
Cl3 Ga1 Fe1 P1 53.57(2)
C2 Fe1 P1 C6 -3.86(9)
C4 Fe1 P1 C6 -168.50(9)
C1 Fe1 P1 C6 94.66(9)
Ga1 Fe1 P1 C6 -86.31(8)
C2 Fe1 P1 C7 118.77(9)
C4 Fe1 P1 C7 -45.87(9)
C1 Fe1 P1 C7 -142.71(9)
Ga1 Fe1 P1 C7 36.32(7)
C2 Fe1 P1 C5 -121.95(9)
C4 Fe1 P1 C5 73.41(9)
C1 Fe1 P1 C5 -23.42(9)
Ga1 Fe1 P1 C5 155.60(8)
